data_7051416
_journal_name_full 'New Journal of Chemistry'
_journal_paper_doi 10.1039/a809881f
_journal_year 1999
_chemical_formula_sum 'C18 H10 B2 Cl6 Fe N6 O6'
_chemical_formula_weight 696.49
_space_group_IT_number 15
_symmetry_cell_setting monoclinic
_symmetry_space_group_name_Hall '-C 2yc'
_symmetry_space_group_name_H-M 'C 1 2/c 1'
_cell_angle_alpha 90.00
_cell_angle_beta 127.42(3)
_cell_angle_gamma 90.00
_cell_formula_units_Z 4
_cell_length_a 24.290(5)
_cell_length_b 8.169(2)
_cell_length_c 15.807(3)
_cell_measurement_temperature 293(2)
_cell_volume 2491.0(9)
_diffrn_ambient_temperature 293(2)
_exptl_crystal_density_diffrn 1.857
_cod_original_sg_symbol_H-M 'C 2/c'
_cod_database_code 7051416

loop_
_symmetry_equiv_pos_as_xyz
'x, y, z'
'-x, y, -z+1/2'
'x+1/2, y+1/2, z'
'-x+1/2, y+1/2, -z+1/2'
'-x, -y, -z'
'x, -y, z-1/2'
'-x+1/2, -y+1/2, -z'
'x+1/2, -y+1/2, z-1/2'

loop_
_atom_site_label
_atom_site_type_symbol
_atom_site_fract_x
_atom_site_fract_y
_atom_site_fract_z
_atom_site_U_iso_or_equiv
_atom_site_adp_type
_atom_site_occupancy
_atom_site_calc_flag
_atom_site_refinement_flags
_atom_site_disorder_assembly
_atom_site_disorder_group
Fe Fe 0.5000 0.5872(2) 0.2500 0.0407(7) Uani 1 d S . .
Cl1 Cl 0.55244(16) 0.0878(3) 0.3799(2) 0.0698(10) Uani 1 d . . .
Cl2 Cl 0.69344(14) 0.8597(4) 0.3861(2) 0.0685(9) Uani 1 d . . .
Cl3 Cl 0.40686(15) 0.8596(3) 0.3736(2) 0.0657(9) Uani 1 d . . .
O1 O 0.5975(11) 0.428(3) 0.4525(18) 0.045(6) Uani 0.50 d P . .
O1' O 0.5655(11) 0.417(3) 0.4523(17) 0.048(6) Uani 0.50 d P . .
O2 O 0.6146(11) 0.7190(19) 0.4541(16) 0.036(5) Uani 0.50 d P . .
O2' O 0.6348(11) 0.642(2) 0.4576(17) 0.056(6) Uani 0.50 d P . .
O3 O 0.5344(12) 0.708(2) 0.4488(19) 0.055(6) Uani 0.50 d P . .
O3' O 0.5180(11) 0.624(2) 0.4484(18) 0.039(5) Uani 0.50 d P . .
N1 N 0.5390(5) 0.4080(11) 0.3456(7) 0.073(3) Uani 1 d . . .
N2 N 0.5880(4) 0.6888(11) 0.3477(7) 0.065(3) Uani 1 d . . .
N3 N 0.4811(5) 0.6739(13) 0.3425(7) 0.073(3) Uani 1 d . . .
B B 0.5925(6) 0.5883(14) 0.4948(10) 0.042(3) Uani 1 d . . .
C1 C 0.5228(5) 0.2642(12) 0.3063(7) 0.050(3) Uani 1 d . . .
C2 C 0.6170(5) 0.7594(12) 0.3133(8) 0.045(3) Uani 1 d . . .
C3 C 0.4252(6) 0.7576(12) 0.2996(8) 0.044(3) Uani 1 d . . .
C4 C 0.6384(3) 0.5873(8) 0.6189(4) 0.038(2) Uani 1 d G . .
C5 C 0.6962(4) 0.4859(7) 0.6776(7) 0.053(3) Uani 1 d G . .
H5 H 0.7073 0.4178 0.6429 0.064 Uiso 1 calc R . .
C6 C 0.7372(3) 0.4863(9) 0.7882(6) 0.067(3) Uani 1 d G . .
H6 H 0.7758 0.4185 0.8275 0.080 Uiso 1 calc R . .
C7 C 0.7205(4) 0.5881(10) 0.8401(4) 0.067(3) Uani 1 d G . .
H7 H 0.7479 0.5884 0.9141 0.081 Uiso 1 calc R . .
C8 C 0.6627(4) 0.6894(8) 0.7813(6) 0.061(3) Uani 1 d G . .
H8 H 0.6516 0.7575 0.8160 0.073 Uiso 1 calc R . .
C9 C 0.6217(3) 0.6890(7) 0.6707(6) 0.046(3) Uani 1 d G . .
H9 H 0.5831 0.7568 0.6314 0.056 Uiso 1 calc R . .

loop_
_atom_site_aniso_label
_atom_site_aniso_U_11
_atom_site_aniso_U_22
_atom_site_aniso_U_33
_atom_site_aniso_U_23
_atom_site_aniso_U_13
_atom_site_aniso_U_12
Fe 0.0529(15) 0.0236(12) 0.0554(14) 0.000 0.0380(13) 0.000
Cl1 0.121(3) 0.0229(14) 0.071(2) 0.0067(15) 0.062(2) 0.0085(16)
Cl2 0.0633(19) 0.074(2) 0.070(2) -0.0029(17) 0.0415(17) -0.0178(17)
Cl3 0.085(2) 0.063(2) 0.074(2) -0.0039(16) 0.0611(18) 0.0131(17)
O1 0.061(15) 0.041(10) 0.043(11) 0.000(8) 0.036(11) -0.028(12)
O1' 0.078(18) 0.020(9) 0.043(11) 0.006(7) 0.035(12) -0.015(12)
O2 0.054(14) 0.018(10) 0.038(11) 0.003(9) 0.029(10) 0.012(8)
O2' 0.045(12) 0.072(18) 0.042(11) 0.013(12) 0.022(10) 0.012(12)
O3 0.058(15) 0.062(16) 0.046(12) 0.015(13) 0.033(12) 0.024(13)
O3' 0.045(12) 0.037(13) 0.040(10) 0.017(10) 0.028(9) -0.002(10)
N1 0.120(9) 0.027(5) 0.047(6) 0.008(5) 0.038(7) 0.006(6)
N2 0.064(7) 0.078(7) 0.060(7) -0.001(6) 0.040(6) -0.036(5)
N3 0.056(6) 0.110(8) 0.047(7) 0.009(7) 0.027(6) 0.042(7)
B 0.055(9) 0.033(8) 0.062(9) 0.000(7) 0.047(8) -0.008(7)
C1 0.080(9) 0.021(6) 0.068(7) 0.012(5) 0.055(8) 0.005(6)
C2 0.039(7) 0.044(6) 0.041(7) -0.002(6) 0.019(6) 0.003(6)
C3 0.046(7) 0.041(6) 0.057(8) 0.002(6) 0.037(7) 0.010(6)
C4 0.049(7) 0.028(5) 0.042(6) 0.009(6) 0.029(6) -0.007(5)
C5 0.059(8) 0.040(7) 0.058(8) 0.006(6) 0.034(7) 0.006(6)
C6 0.063(8) 0.055(8) 0.083(10) 0.022(8) 0.045(8) 0.013(7)
C7 0.065(9) 0.073(8) 0.050(8) 0.010(7) 0.028(7) -0.011(7)
C8 0.083(9) 0.057(8) 0.065(9) -0.009(7) 0.056(8) -0.010(7)
C9 0.056(7) 0.042(7) 0.051(8) 0.001(6) 0.038(7) 0.004(5)

loop_
_geom_bond_atom_site_label_1
_geom_bond_atom_site_label_2
_geom_bond_distance
_geom_bond_site_symmetry_2
_geom_bond_publ_flag
Fe N1 1.894(8) 2_655 ?
Fe N1 1.894(8) . ?
Fe N2 1.905(8) . ?
Fe N2 1.905(8) 2_655 ?
Fe N3 1.913(8) . ?
Fe N3 1.913(8) 2_655 ?
Cl1 C1 1.712(9) . ?
Cl2 C2 1.687(11) . ?
Cl3 C3 1.701(10) . ?
O1 O1' 0.781(19) . ?
O1 N1 1.41(2) . ?
O1 B 1.51(3) . ?
O1' N1 1.39(2) . ?
O1' B 1.52(3) . ?
O2 O2' 0.782(16) . ?
O2 N2 1.41(2) . ?
O2 B 1.50(2) . ?
O2' N2 1.43(2) . ?
O2' B 1.52(2) . ?
O3 O3' 0.786(18) . ?
O3 N3 1.39(2) . ?
O3 B 1.49(2) . ?
O3' N3 1.40(2) . ?
O3' B 1.51(2) . ?
N1 C1 1.274(11) . ?
N2 C2 1.262(11) . ?
N3 C3 1.287(11) . ?
B C4 1.560(13) . ?
C1 C1 1.415(18) 2_655 ?
C2 C3 1.419(12) 2_655 ?
C3 C2 1.419(12) 2_655 ?
C4 C5 1.3900 . ?
C4 C9 1.3900 . ?
C5 C6 1.3900 . ?
C6 C7 1.3900 . ?
C7 C8 1.3900 . ?
C8 C9 1.3900 . ?
